data_2103643
loop_
_publ_author_name
'Rodrigues, Bernardo Lages'
'Tellgren, Roland'
'Fernandes, Nelson G.'

_publ_section_title
;
 Experimental electron density of urea--phosphoric acid (1/1) at 100K
;
_journal_issue 3
_journal_name_full 'Acta Crystallographica Section B'
_journal_page_first 353
_journal_page_last 358
_journal_paper_doi 10.1107/S0108768101004359
_journal_volume 57
_journal_year 2001
_chemical_formula_structural H~3~PO~4~.CO(NH~2~)~2~
_chemical_formula_sum 'C H7 N2 O5 P'
_chemical_formula_weight 159
_chemical_name_systematic 'urea phosphate'
_space_group_IT_number 61
_symmetry_cell_setting orthorhombic
_symmetry_space_group_name_Hall '-P 2ac 2ab'
_symmetry_space_group_name_H-M 'P b c a'
_cell_angle_alpha 90
_cell_angle_beta 90
_cell_angle_gamma 90
_cell_formula_units_Z 8
_cell_length_a 17.43(2)
_cell_length_b 7.43(2)
_cell_length_c 8.97(2)
_cell_measurement_reflns_used 9
_cell_measurement_temperature 100
_cell_measurement_theta_max 30.9
_cell_measurement_theta_min 18.9
_cell_volume 1161(4)
_computing_data_reduction 'ARACOR (Lundgren, 1982)'
_computing_molecular_graphics 'ORTEP 3(Burnet & Johnson, 1996)'
_computing_publication_material 'Ms-DOS 6.0 editor'
_computing_structure_refinement 'DUPALS (Lundgren, 1982)'
_computing_structure_solution 'DUPALS (Lundgren, 1982)'
_diffrn_ambient_temperature 100
_diffrn_measurement_device_type 'Huber four circle'
_diffrn_measurement_method \q--2\q
_diffrn_radiation_monochromator 'Cu(220) double system'
_diffrn_radiation_probe neutron
_diffrn_radiation_source 'Studsvik (Sweden) reactor'
_diffrn_radiation_type neutron
_diffrn_radiation_wavelength 1.207
_diffrn_reflns_av_R_equivalents .017
_diffrn_reflns_limit_h_max 0
_diffrn_reflns_limit_h_min -22
_diffrn_reflns_limit_k_max 0
_diffrn_reflns_limit_k_min -9
_diffrn_reflns_limit_l_max 11
_diffrn_reflns_limit_l_min 0
_diffrn_reflns_number 1762
_diffrn_reflns_theta_max 52
_diffrn_reflns_theta_min 1
_diffrn_standards_decay_% 'less than 2%'
_diffrn_standards_interval_count 'each 30 reflections'
_diffrn_standards_number 3
_exptl_absorpt_coefficient_mu 2.225
_exptl_absorpt_correction_T_max .66
_exptl_absorpt_correction_T_min .55
_exptl_absorpt_correction_type analytical
_exptl_crystal_colour colorless
_exptl_crystal_density_diffrn 1.820
_exptl_crystal_density_method 'not measured'
_exptl_crystal_description prismatic
_exptl_crystal_F_000 656
_exptl_crystal_size_max 3.8
_exptl_crystal_size_mid 2.2
_exptl_crystal_size_min 1.0
_refine_diff_density_max .38
_refine_diff_density_min -.19
_refine_ls_extinction_method 'see text'
_refine_ls_goodness_of_fit_ref 1.35
_refine_ls_hydrogen_treatment 'refined anisotropically'
_refine_ls_matrix_type full
_refine_ls_number_parameters 151
_refine_ls_number_reflns 1579
_refine_ls_number_restraints 0
_refine_ls_restrained_S_all 2.20
_refine_ls_R_factor_all .069
_refine_ls_R_factor_gt .053
_refine_ls_shift/su_max .001
_refine_ls_shift/su_mean .000
_refine_ls_structure_factor_coef Fsqd
_refine_ls_weighting_details w=1/[\s^2^(Fo^2^)]
_refine_ls_weighting_scheme calc
_refine_ls_wR_factor_ref .053
_reflns_number_gt 1579
_reflns_number_total 1599
_reflns_threshold_expression I>-3\s(I)
_cod_data_source_file ca0006.cif
_cod_data_source_block neutron
_cod_depositor_comments
;
The following automatic conversions were performed:

'_refine_ls_weighting_scheme' value 'w=1/[\s^2^(Fo^2^)]' was changed
to 'calc'. New tag '_refine_ls_weighting_details' was created. The
value of the new tag was set to 'w=1/[\s^2^(Fo^2^)]'.

Automatic conversion script
Id: cif_fix_values 3143 2015-03-26 13:38:13Z robertas 
;
_cod_original_sg_symbol_H-M Pbca
_cod_database_code 2103643

loop_
_symmetry_equiv_pos_as_xyz
x,y,z
-x+1/2,-y,z+1/2
-x,y+1/2,-z+1/2
x+1/2,-y+1/2,-z
-x,-y,-z
x-1/2,y,-z-1/2
x,-y-1/2,z-1/2
-x-1/2,y-1/2,z

loop_
_atom_site_aniso_label
_atom_site_aniso_U_11
_atom_site_aniso_U_22
_atom_site_aniso_U_33
_atom_site_aniso_U_12
_atom_site_aniso_U_13
_atom_site_aniso_U_23
P .0093(7) .0093(7) .0058(7) .0003(5) -.0007(5) -.0007(6)
O1 .0121(6) .0090(6) .0139(7) .0005(6) -.0020(5) .0010(5)
O2 .0129(6) .0109(6) .0064(6) .0007(5) .0005(5) -.0008(5)
O3 .0108(6) .0161(6) .0084(7) .0009(5) -.0016(5) -.0032(6)
O4 .0130(6) .0106(6) .0104(7) -.0029(5) .0030(5) -.0013(5)
O5 .0155(7) .0135(7) .0074(7) -.0038(5) .0005(5) -.0009(5)
N1 .0131(4) .0143(4) .0117(5) -.0033(3) .0001(4) -.0024(4)
N2 .0144(5) .0175(5) .0111(5) -.0047(4) .0039(3) -.0027(4)
C .0103(5) .0097(5) .0077(6) -.0002(4) .0001(4) .0002(4)
H1 .0250(10) .0190(10) .0280(10) -.0020(10) -.0010(10) .0030(10)
H3 .0230(10) .0300(10) .0170(10) .0000(10) -.0020(10) -.0050(10)
H4 .0290(10) .0280(10) .0180(10) .0040(10) .0060(10) .0010(10)
H11 .0250(10) .0280(10) .0240(10) -.0070(10) .0050(10) .0000(10)
H12 .0320(10) .0370(10) .0170(10) -.0090(10) -.0010(10) -.0080(10)
H21 .0220(10) .0340(10) .0260(10) -.0110(10) .0030(10) -.0030(10)
H22 .0340(10) .043(2) .0160(10) -.0080(10) .0070(10) -.0080(10)

loop_
_atom_site_label
_atom_site_fract_x
_atom_site_fract_y
_atom_site_fract_z
_atom_site_U_iso_or_equiv
_atom_site_thermal_displace_type
_atom_site_type_symbol
P .31097(8) .2798(2) .3096(2) .0081(7) Uani P
O1 .33979(8) .0912(2) .3620(2) .0117(7) Uani O
O2 .27752(8) .3861(2) .43780(10) .0101(6) Uani O
O3 .24495(8) .2515(2) .1954(2) .0118(7) Uani O
O4 .37978(8) .3693(2) .2372(2) .0114(7) Uani O
O5 .44844(8) .6367(2) .3098(2) .0121(7) Uani O
N1 .50979(5) .78450(10) .49310(10) .0131(5) Uani N
N2 .39770(5) .63290(10) .54420(10) .0143(5) Uani N
C .45156(6) .6836(2) .44870(10) .0092(6) Uani C
H1 .29750(10) .0091(3) .3944(3) .0240(10) Uani H
H3 .25910(10) .1980(4) .0962(3) .0230(10) Uani H
H4 .41130(10) .5116(4) .2826(3) .0250(10) Uani H
H11 .5526(2) .8112(4) .4195(3) .0260(10) Uani H
H12 .5142(2) .8217(4) .6004(3) .0290(10) Uani H
H21 .35200(10) .5595(4) .5086(3) .0270(10) Uani H
H22 .3995(2) .6734(4) .6509(3) .0310(10) Uani H

loop_
_atom_type_symbol
_atom_type_description
_atom_type_scat_source
P P 'International Tables Vol C Tables 4.2.6.8 and 6.1.1.4'
O O 'International Tables Vol C Tables 4.2.6.8 and 6.1.1.4'
N N 'International Tables Vol C Tables 4.2.6.8 and 6.1.1.4'
C C 'International Tables Vol C Tables 4.2.6.8 and 6.1.1.4'
H H 'International Tables Vol C Tables 4.2.6.8 and 6.1.1.4'

loop_
_geom_angle_atom_site_label_1
_geom_angle_atom_site_label_2
_geom_angle_atom_site_label_3
_geom_angle
_geom_angle_publ_flag
O1 P O2 111.40(10) yes
O1 P O3 108.30(10) yes
O1 P O4 105.50(10) yes
O2 P O3 106.60(10) yes
O2 P O4 113.60(10) yes
O3 P O4 111.30(10) yes
P O1 H1 113.5(2) yes
P O3 H3 117.0(2) yes
P O4 H4 125.1(2) yes
C O5 H4 116.2(2) yes
C N1 H11 118.6(2) yes
C N1 H12 120.2(2) yes
H11 N1 H12 120.8(2) yes
C N2 H21 120.4(2) yes
C N2 H22 120.5(2) yes
H21 N2 H22 119.0(2) yes
O5 C N1 118.30(10) yes
O5 C N2 121.00(10) yes
N1 C N2 120.80(10) yes

loop_
_geom_bond_atom_site_label_1
_geom_bond_atom_site_label_2
_geom_bond_distance
_geom_bond_publ_flag
P O1 1.562(2) yes
P O2 1.512(2) yes
P O4 1.517(2) yes
P O3 1.554(2) yes
C O5 1.295(2) yes
C N1 1.3230(10) yes
C N2 1.3250(10) yes
N1 H11 1.016(3) yes
N1 H12 1.004(3) yes
N2 H21 1.017(3) yes
N2 H22 1.003(3) yes
O1 H1 1.000(3) yes
O3 H3 1.005(3) yes
O4 H4 1.259(3) yes
O5 H4 1.160(3) yes

loop_
_geom_hbond_atom_site_label_D
_geom_hbond_atom_site_label_H
_geom_hbond_atom_site_label_A
_geom_hbond_site_symmetry_A
_geom_hbond_distance_DH
_geom_hbond_distance_HA
_geom_hbond_distance_DA
_geom_hbond_angle_DHA
_geom_hbond_publ_flag
O1 H1 O2 8_655 1.000(3) 1.643(3) 2.639(2) 174.4(3) yes
O3 H3 O2 7_565 1.005(3) 1.584(3) 2.589(2) 177.4(3) yes
O4 H4 O5 1_555 1.259(3) 1.160(3) 2.410(2) 170.2(3) yes
N1 H11 O4 3_655 1.016(3) 1.885(3) 2.893(2) 171.4(2) yes
N1 H12 O5 7_576 1.004(3) 2.221(3) 3.090(2) 143.9(2) yes
N2 H21 O2 1_555 1.017(3) 1.936(3) 2.943(2) 170.1(2) yes
N2 H22 O5 7_576 1.003(4) 2.180(3) 3.064(2) 146.2(2) yes
